data_2215265
loop_
_publ_author_name
'Xu, Xiao-Bin'
'Lan, Fei-Fei'
'Yang, Shi-Yao'
'Huang, Rong-Bin'
'Seik Weng Ng'

_publ_section_title
;
 5-<i>tert</i>-Butylbenzene-1,3-dicarboxylic acid
;
_journal_coeditor_code SJ2322
_journal_issue 9
_journal_name_full 'Acta Crystallographica Section E'
_journal_page_first o3747
_journal_page_last o3747
_journal_paper_doi 10.1107/S1600536807038408
_journal_volume 63
_journal_year 2007
_chemical_formula_iupac 'C12 H14 O4'
_chemical_formula_moiety 'C12 H14 O4'
_chemical_formula_sum 'C12 H14 O4'
_chemical_formula_weight 222.23
_chemical_name_systematic
;
5-<i>tert</i>-Butylbenzene-1,3-dicarboxylic acid
;
_space_group_IT_number 14
_symmetry_cell_setting monoclinic
_symmetry_space_group_name_Hall '-P 2ybc'
_symmetry_space_group_name_H-M 'P 1 21/c 1'
_atom_sites_solution_hydrogens geom
_atom_sites_solution_primary direct
_atom_sites_solution_secondary difmap
_audit_creation_method SHELXL-97
_cell_angle_alpha 90.00
_cell_angle_beta 97.1370(10)
_cell_angle_gamma 90.00
_cell_formula_units_Z 4
_cell_length_a 6.2917(5)
_cell_length_b 10.5847(9)
_cell_length_c 17.838(2)
_cell_measurement_reflns_used 1901
_cell_measurement_temperature 293(2)
_cell_measurement_theta_max 25.5
_cell_measurement_theta_min 2.4
_cell_volume 1178.73(19)
_computing_cell_refinement 'SAINT (Bruker, 2002)'
_computing_data_collection 'SMART (Bruker, 2002)'
_computing_data_reduction SAINT
_computing_molecular_graphics 'X-SEED (Barbour, 2001)'
_computing_publication_material 'publCIF (Westrip, 2007)'
_computing_structure_refinement 'SHELXL97 (Sheldrick, 1997)'
_computing_structure_solution 'SHELXS97 (Sheldrick, 1997)'
_diffrn_ambient_temperature 293(2)
_diffrn_measured_fraction_theta_full 0.985
_diffrn_measured_fraction_theta_max 0.985
_diffrn_measurement_device_type 'Bruker APEX'
_diffrn_measurement_method '\f and \w'
_diffrn_radiation_monochromator graphite
_diffrn_radiation_source 'fine-focus sealed tube'
_diffrn_radiation_type MoK\a
_diffrn_radiation_wavelength 0.71073
_diffrn_reflns_av_R_equivalents 0.0192
_diffrn_reflns_av_sigmaI/netI 0.0644
_diffrn_reflns_limit_h_max 7
_diffrn_reflns_limit_h_min -7
_diffrn_reflns_limit_k_max 12
_diffrn_reflns_limit_k_min -9
_diffrn_reflns_limit_l_max 21
_diffrn_reflns_limit_l_min -20
_diffrn_reflns_number 5746
_diffrn_reflns_theta_full 25.00
_diffrn_reflns_theta_max 25.00
_diffrn_reflns_theta_min 2.24
_diffrn_standards_decay_% 0
_diffrn_standards_interval_count 0
_diffrn_standards_interval_time 0
_diffrn_standards_number 0
_exptl_absorpt_coefficient_mu 0.094
_exptl_absorpt_correction_type none
_exptl_crystal_colour Colorless
_exptl_crystal_density_diffrn 1.252
_exptl_crystal_density_method 'not measured'
_exptl_crystal_description Block
_exptl_crystal_F_000 472
_exptl_crystal_size_max 0.40
_exptl_crystal_size_mid 0.34
_exptl_crystal_size_min 0.20
_refine_diff_density_max 0.213
_refine_diff_density_min -0.190
_refine_ls_extinction_method none
_refine_ls_goodness_of_fit_ref 1.045
_refine_ls_hydrogen_treatment mixed
_refine_ls_matrix_type full
_refine_ls_number_parameters 156
_refine_ls_number_reflns 2055
_refine_ls_number_restraints 2
_refine_ls_restrained_S_all 1.044
_refine_ls_R_factor_all 0.0677
_refine_ls_R_factor_gt 0.0586
_refine_ls_shift/su_max 0.001
_refine_ls_shift/su_mean 0.000
_refine_ls_structure_factor_coef Fsqd
_refine_ls_weighting_details 'calc w=1/[\s^2^(Fo^2^)+(0.0745P)^2^+0.4202P] where P=(Fo^2^+2Fc^2^)/3'
_refine_ls_weighting_scheme calc
_refine_ls_wR_factor_gt 0.1621
_refine_ls_wR_factor_ref 0.1709
_reflns_number_gt 1711
_reflns_number_total 2055
_reflns_threshold_expression I>2\s(I)
_cod_data_source_file sj2322.cif
_cod_data_source_block I
_cod_depositor_comments
;
The following automatic conversions were performed:
'_exptl_absorpt_correction_type' value 'None' changed to 'none' according
to '/home/saulius/struct/CIF-dictionaries/cif_core.dic' dictionary named
'cif_core.dic' version 2.4.1 from 2010-06-29.

Automatic conversion script
Id: cif_fix_enum 1527 2010-12-29 10:47:43Z saulius 

The following automatic conversions were performed:

'_exptl_absorpt_correction_type' value 'None' changed to 'none'
according to /home/saulius/struct/CIF-dictionaries/cif_core.dic
dictionary named 'cif_core.dic' version 2.4.1 from 2010-06-29.

Automatic conversion script
Id: cif_fix_values 1715 2011-07-08 13:25:40Z adriana 
;
_cod_original_cell_volume 1178.7(2)
_cod_original_sg_symbol_H-M 'P 21/c'
_cod_database_code 2215265
_cod_database_fobs_code 2215265

loop_
_symmetry_equiv_pos_as_xyz
'x, y, z'
'-x, y+1/2, -z+1/2'
'-x, -y, -z'
'x, -y-1/2, z-1/2'

loop_
_atom_site_type_symbol
_atom_site_label
_atom_site_fract_x
_atom_site_fract_y
_atom_site_fract_z
_atom_site_U_iso_or_equiv
_atom_site_adp_type
_atom_site_calc_flag
_atom_site_refinement_flags
_atom_site_occupancy
O O1 0.1901(3) 0.11648(18) 0.51399(10) 0.0684(6) Uani d D 1
H H1O 0.089(5) 0.084(4) 0.535(2) 0.152(17) Uiso d D 1
O O2 0.1249(3) -0.02278(17) 0.42164(9) 0.0663(5) Uani d . 1
O O3 0.7687(3) 0.41928(19) 0.51110(10) 0.0748(6) Uani d D 1
H H3O 0.842(7) 0.482(3) 0.530(3) 0.18(2) Uiso d D 1
O O4 0.9974(3) 0.39797(17) 0.42778(9) 0.0648(5) Uani d . 1
C C1 0.2288(3) 0.0675(2) 0.45294(12) 0.0473(5) Uani d . 1
C C2 0.4090(3) 0.1196(2) 0.41733(11) 0.0447(5) Uani d . 1
C C3 0.4595(3) 0.0712(2) 0.35009(12) 0.0470(5) Uani d . 1
H H3 0.3767 0.0058 0.3272 0.056 Uiso calc R 1
C C4 0.6285(3) 0.1162(2) 0.31544(11) 0.0456(5) Uani d . 1
C C5 0.7481(3) 0.2123(2) 0.35179(11) 0.0441(5) Uani d . 1
H H5 0.8647 0.2441 0.3305 0.053 Uiso calc R 1
C C6 0.6994(3) 0.26268(19) 0.41898(11) 0.0423(5) Uani d . 1
C C7 0.5287(3) 0.2176(2) 0.45191(11) 0.0453(5) Uani d . 1
H H7 0.4942 0.2525 0.4967 0.054 Uiso calc R 1
C C8 0.8324(3) 0.3665(2) 0.45451(11) 0.0466(5) Uani d . 1
C C9 0.6793(4) 0.0612(2) 0.24053(13) 0.0573(7) Uani d . 1
C C10 0.7336(7) -0.0771(3) 0.2514(2) 0.1065(12) Uani d . 1
H H10A 0.7691 -0.1118 0.2049 0.160 Uiso calc R 1
H H10B 0.6125 -0.1212 0.2665 0.160 Uiso calc R 1
H H10C 0.8536 -0.0861 0.2899 0.160 Uiso calc R 1
C C11 0.4867(5) 0.0735(4) 0.18159(16) 0.0911(10) Uani d . 1
H H11A 0.5203 0.0400 0.1345 0.137 Uiso calc R 1
H H11B 0.4484 0.1610 0.1753 0.137 Uiso calc R 1
H H11C 0.3688 0.0274 0.1975 0.137 Uiso calc R 1
C C12 0.8677(6) 0.1269(4) 0.2130(2) 0.1218(17) Uani d . 1
H H12A 0.8957 0.0899 0.1661 0.183 Uiso calc R 1
H H12B 0.9916 0.1175 0.2498 0.183 Uiso calc R 1
H H12C 0.8358 0.2150 0.2056 0.183 Uiso calc R 1

loop_
_atom_site_aniso_label
_atom_site_aniso_U_11
_atom_site_aniso_U_22
_atom_site_aniso_U_33
_atom_site_aniso_U_12
_atom_site_aniso_U_13
_atom_site_aniso_U_23
O1 0.0706(12) 0.0808(13) 0.0595(10) -0.0314(10) 0.0312(9) -0.0120(9)
O2 0.0623(10) 0.0750(12) 0.0641(10) -0.0342(9) 0.0181(8) -0.0107(9)
O3 0.0834(13) 0.0877(14) 0.0602(11) -0.0446(11) 0.0361(9) -0.0355(10)
O4 0.0670(11) 0.0749(12) 0.0576(10) -0.0362(9) 0.0280(8) -0.0205(8)
C1 0.0475(12) 0.0528(13) 0.0425(11) -0.0120(10) 0.0092(9) -0.0007(10)
C2 0.0432(11) 0.0475(12) 0.0444(11) -0.0096(9) 0.0094(9) 0.0012(9)
C3 0.0449(11) 0.0465(12) 0.0500(12) -0.0112(9) 0.0082(9) -0.0087(9)
C4 0.0446(11) 0.0498(13) 0.0435(11) -0.0068(9) 0.0096(9) -0.0086(9)
C5 0.0419(11) 0.0494(12) 0.0427(11) -0.0090(9) 0.0117(8) -0.0036(9)
C6 0.0456(11) 0.0442(11) 0.0381(10) -0.0093(9) 0.0092(8) -0.0015(9)
C7 0.0484(11) 0.0491(13) 0.0402(10) -0.0092(9) 0.0123(9) -0.0041(9)
C8 0.0536(12) 0.0514(13) 0.0369(10) -0.0163(10) 0.0140(9) -0.0044(9)
C9 0.0530(13) 0.0671(16) 0.0542(13) -0.0117(11) 0.0161(10) -0.0250(11)
C10 0.132(3) 0.092(2) 0.098(2) 0.028(2) 0.023(2) -0.036(2)
C11 0.087(2) 0.132(3) 0.0554(16) 0.0004(19) 0.0119(14) -0.0316(18)
C12 0.106(2) 0.179(4) 0.093(2) -0.068(3) 0.066(2) -0.080(3)

loop_
_atom_type_symbol
_atom_type_description
_atom_type_scat_dispersion_real
_atom_type_scat_dispersion_imag
_atom_type_scat_source
C C 0.0033 0.0016 'International Tables Vol C Tables 4.2.6.8 and 6.1.1.4'
H H 0.0000 0.0000 'International Tables Vol C Tables 4.2.6.8 and 6.1.1.4'
O O 0.0106 0.0060 'International Tables Vol C Tables 4.2.6.8 and 6.1.1.4'

loop_
_geom_angle_atom_site_label_1
_geom_angle_atom_site_label_2
_geom_angle_atom_site_label_3
_geom_angle
C1 O1 H1O 117(3)
C8 O3 H3O 117(3)
O2 C1 O1 123.7(2)
O2 C1 C2 118.8(2)
O1 C1 C2 117.47(19)
C3 C2 C7 119.74(19)
C3 C2 C1 120.62(19)
C7 C2 C1 119.63(19)
C2 C3 C4 122.41(19)
C2 C3 H3 118.8
C4 C3 H3 118.8
C5 C4 C3 116.75(19)
C5 C4 C9 122.10(19)
C3 C4 C9 121.15(19)
C4 C5 C6 121.75(18)
C4 C5 H5 119.1
C6 C5 H5 119.1
C7 C6 C5 120.50(18)
C7 C6 C8 120.47(18)
C5 C6 C8 119.02(17)
C6 C7 C2 118.82(19)
C6 C7 H7 120.6
C2 C7 H7 120.6
O4 C8 O3 123.57(19)
O4 C8 C6 119.44(18)
O3 C8 C6 116.99(18)
C12 C9 C11 109.2(3)
C12 C9 C10 108.3(3)
C11 C9 C10 108.8(3)
C12 C9 C4 111.58(19)
C11 C9 C4 109.9(2)
C10 C9 C4 109.0(2)
C9 C10 H10A 109.5
C9 C10 H10B 109.5
H10A C10 H10B 109.5
C9 C10 H10C 109.5
H10A C10 H10C 109.5
H10B C10 H10C 109.5
C9 C11 H11A 109.5
C9 C11 H11B 109.5
H11A C11 H11B 109.5
C9 C11 H11C 109.5
H11A C11 H11C 109.5
H11B C11 H11C 109.5
C9 C12 H12A 109.5
C9 C12 H12B 109.5
H12A C12 H12B 109.5
C9 C12 H12C 109.5
H12A C12 H12C 109.5
H12B C12 H12C 109.5

loop_
_geom_bond_atom_site_label_1
_geom_bond_atom_site_label_2
_geom_bond_distance
O1 C1 1.257(3)
O1 H1O 0.855(10)
O2 C1 1.250(3)
O3 C8 1.261(3)
O3 H3O 0.859(10)
O4 C8 1.241(2)
C1 C2 1.474(3)
C2 C3 1.377(3)
C2 C7 1.382(3)
C3 C4 1.379(3)
C3 H3 0.9300
C4 C5 1.379(3)
C4 C9 1.527(3)
C5 C6 1.380(3)
C5 H5 0.9300
C6 C7 1.372(3)
C6 C8 1.476(3)
C7 H7 0.9300
C9 C12 1.508(4)
C9 C11 1.508(4)
C9 C10 1.510(4)
C10 H10A 0.9600
C10 H10B 0.9600
C10 H10C 0.9600
C11 H11A 0.9600
C11 H11B 0.9600
C11 H11C 0.9600
C12 H12A 0.9600
C12 H12B 0.9600
C12 H12C 0.9600

loop_
_geom_hbond_atom_site_label_D
_geom_hbond_atom_site_label_H
_geom_hbond_atom_site_label_A
_geom_hbond_site_symmetry_A
_geom_hbond_distance_DH
_geom_hbond_distance_HA
_geom_hbond_distance_DA
_geom_hbond_angle_DHA
_geom_hbond_publ_flag
O1 H1O O2 3_556 0.860(10) 1.750(10) 2.606(2) 178(4) yes
O3 H3O O4 3_766 0.860(10) 1.730(10) 2.588(2) 176(5) yes

loop_
_geom_torsion_atom_site_label_1
_geom_torsion_atom_site_label_2
_geom_torsion_atom_site_label_3
_geom_torsion_atom_site_label_4
_geom_torsion
O2 C1 C2 C3 1.1(3)
O1 C1 C2 C3 -179.5(2)
O2 C1 C2 C7 -178.6(2)
O1 C1 C2 C7 0.8(3)
C7 C2 C3 C4 0.6(3)
C1 C2 C3 C4 -179.1(2)
C2 C3 C4 C5 0.6(3)
C2 C3 C4 C9 -179.5(2)
C3 C4 C5 C6 -1.0(3)
C9 C4 C5 C6 179.1(2)
C4 C5 C6 C7 0.1(3)
C4 C5 C6 C8 -179.27(19)
C5 C6 C7 C2 1.1(3)
C8 C6 C7 C2 -179.47(19)
C3 C2 C7 C6 -1.5(3)
C1 C2 C7 C6 178.25(19)
C7 C6 C8 O4 173.3(2)
C5 C6 C8 O4 -7.3(3)
C7 C6 C8 O3 -7.1(3)
C5 C6 C8 O3 172.3(2)
C5 C4 C9 C12 -1.2(4)
C3 C4 C9 C12 178.9(3)
C5 C4 C9 C11 -122.5(3)
C3 C4 C9 C11 57.6(3)
C5 C4 C9 C10 118.4(3)
C3 C4 C9 C10 -61.5(3)

loop_
_cod_related_entry_id
_cod_related_entry_database
_cod_related_entry_code
1 ChemSpider 67914
